data_7706287
loop_
_publ_author_name
'Mandal, Arnab'
'Sarkar, Abani'
'Adhikary, Amit'
'Samanta, Debabrata'
'Das, Debasis'

_publ_section_title
;
 Structure and synthesis of copper-based Schiff base and reduced Schiff
 base complexes: a combined experimental and theoretical investigation of
 biomimetic catalytic activity.
;
_journal_issue 43
_journal_name_full 'Dalton transactions (Cambridge, England : 2003)'
_journal_page_first 15461
_journal_page_last 15472
_journal_paper_doi 10.1039/d0dt02784g
_journal_volume 49
_journal_year 2020
_chemical_formula_sum 'C13 H16 Cl Cu N3 O S'
_chemical_formula_weight 361.34
_space_group_crystal_system monoclinic
_space_group_IT_number 14
_space_group_name_Hall '-P 2yn'
_space_group_name_H-M_alt 'P 1 21/n 1'
_atom_sites_solution_hydrogens geom
_audit_creation_method SHELXL-2016/6
_audit_update_record
;
2020-10-16 deposited with the CCDC.	2020-10-20 downloaded from the CCDC.
;
_cell_angle_alpha 90
_cell_angle_beta 93.582(2)
_cell_angle_gamma 90
_cell_formula_units_Z 4
_cell_length_a 5.93020(10)
_cell_length_b 20.8486(4)
_cell_length_c 12.2568(3)
_cell_measurement_reflns_used 4351
_cell_measurement_temperature 293(2)
_cell_measurement_theta_max 26.42
_cell_measurement_theta_min 2.78
_cell_volume 1512.43(5)
_computing_cell_refinement 'Bruker SMART'
_computing_data_collection 'Bruker SMART'
_computing_data_reduction 'Bruker SAINT'
_computing_publication_material SHELXL-2016/6
_computing_structure_refinement 'SHELXL-2016/6 (Sheldrick, 2016)'
_computing_structure_solution SHELXL-2016/6
_diffrn_ambient_temperature 293(2)
_diffrn_measured_fraction_theta_full 0.999
_diffrn_measured_fraction_theta_max 0.929
_diffrn_measurement_device_type 'Bruker APEX-II CCD'
_diffrn_measurement_method '\f and \w scans'
_diffrn_radiation_type MoK\a
_diffrn_radiation_wavelength 0.71073
_diffrn_reflns_av_R_equivalents 0.0593
_diffrn_reflns_av_unetI/netI 0.0526
_diffrn_reflns_Laue_measured_fraction_full 0.999
_diffrn_reflns_Laue_measured_fraction_max 0.929
_diffrn_reflns_limit_h_max 8
_diffrn_reflns_limit_h_min -8
_diffrn_reflns_limit_k_max 29
_diffrn_reflns_limit_k_min -29
_diffrn_reflns_limit_l_max 17
_diffrn_reflns_limit_l_min -17
_diffrn_reflns_number 23109
_diffrn_reflns_point_group_measured_fraction_full 0.999
_diffrn_reflns_point_group_measured_fraction_max 0.929
_diffrn_reflns_theta_full 25.242
_diffrn_reflns_theta_max 30.661
_diffrn_reflns_theta_min 3.331
_exptl_absorpt_coefficient_mu 1.756
_exptl_absorpt_correction_T_max 0.590
_exptl_absorpt_correction_T_min 0.518
_exptl_absorpt_correction_type multi-scan
_exptl_absorpt_process_details multi-scan
_exptl_crystal_colour Green
_exptl_crystal_density_diffrn 1.587
_exptl_crystal_description Plate
_exptl_crystal_F_000 740
_exptl_crystal_size_max 0.38
_exptl_crystal_size_mid 0.34
_exptl_crystal_size_min 0.30
_refine_diff_density_max 0.429
_refine_diff_density_min -0.439
_refine_diff_density_rms 0.100
_refine_ls_extinction_method none
_refine_ls_goodness_of_fit_ref 1.037
_refine_ls_hydrogen_treatment constr
_refine_ls_matrix_type full
_refine_ls_number_parameters 182
_refine_ls_number_reflns 4351
_refine_ls_number_restraints 0
_refine_ls_restrained_S_all 1.037
_refine_ls_R_factor_all 0.0623
_refine_ls_R_factor_gt 0.0389
_refine_ls_shift/su_max 0.001
_refine_ls_shift/su_mean 0.000
_refine_ls_structure_factor_coef Fsqd
_refine_ls_weighting_details 'w=1/[\s^2^(Fo^2^)+(0.0263P)^2^+1.3587P] where P=(Fo^2^+2Fc^2^)/3'
_refine_ls_weighting_scheme calc
_refine_ls_wR_factor_gt 0.0745
_refine_ls_wR_factor_ref 0.0844
_reflns_Friedel_coverage 0.000
_reflns_number_gt 3314
_reflns_number_total 4351
_reflns_threshold_expression 'I > 2\s(I)'
_cod_data_source_file d0dt02784g2.cif
_cod_data_source_block 1-new
_cod_original_sg_symbol_H-M 'P 21/n'
_cod_database_code 7706287
_shelx_shelxl_version_number 2016/6
_shelx_space_group_comment
;
The symmetry employed for this shelxl refinement is uniquely defined
by the following loop, which should always be used as a source of
symmetry information in preference to the above space-group names.
They are only intended as comments.
;

loop_
_space_group_symop_operation_xyz
'x, y, z'
'-x+1/2, y+1/2, -z+1/2'
'-x, -y, -z'
'x-1/2, -y-1/2, z-1/2'

loop_
_atom_site_label
_atom_site_type_symbol
_atom_site_fract_x
_atom_site_fract_y
_atom_site_fract_z
_atom_site_U_iso_or_equiv
_atom_site_adp_type
_atom_site_occupancy
_atom_site_site_symmetry_order
_atom_site_calc_flag
_atom_site_refinement_flags_posn
_atom_site_refinement_flags_adp
_atom_site_refinement_flags_occupancy
_atom_site_disorder_assembly
_atom_site_disorder_group
Cu1 Cu 0.21698(5) 0.30859(2) 0.54023(2) 0.01571(8) Uani 1 1 d . . . . .
S1 S 0.93593(10) 0.25849(3) 0.70392(5) 0.01986(14) Uani 1 1 d . . . . .
Cl1 Cl -0.31692(11) 0.59635(3) 0.72556(5) 0.02615(15) Uani 1 1 d . . . . .
O1 O 0.2892(3) 0.38658(8) 0.61622(14) 0.0207(4) Uani 1 1 d . . . . .
N2 N 0.1487(3) 0.23219(9) 0.43817(16) 0.0171(4) Uani 1 1 d . . . . .
H2 H 0.236327 0.238859 0.373923 0.020 Uiso 1 1 calc R U . . .
N3 N 0.5050(3) 0.27357(10) 0.60108(17) 0.0199(4) Uani 1 1 d . . . . .
N1 N -0.0544(3) 0.34502(9) 0.46900(15) 0.0152(4) Uani 1 1 d . . . . .
C9 C -0.0934(4) 0.23680(12) 0.3997(2) 0.0186(5) Uani 1 1 d . . . . .
H9A H -0.187570 0.219953 0.454877 0.022 Uiso 1 1 calc R U . . .
H9B H -0.121213 0.211861 0.333364 0.022 Uiso 1 1 calc R U . . .
C7 C -0.1611(4) 0.39368(11) 0.50242(19) 0.0175(5) Uani 1 1 d . . . . .
H7 H -0.303400 0.402021 0.469188 0.021 Uiso 1 1 calc R U . . .
C5 C -0.0780(4) 0.43652(11) 0.58751(19) 0.0157(5) Uani 1 1 d . . . . .
C6 C -0.2193(4) 0.48749(11) 0.61623(19) 0.0179(5) Uani 1 1 d . . . . .
H6 H -0.365342 0.490361 0.584190 0.021 Uiso 1 1 calc R U . . .
C13 C 0.6825(4) 0.26754(11) 0.64456(18) 0.0162(5) Uani 1 1 d . . . . .
C4 C 0.1453(4) 0.43132(11) 0.63728(18) 0.0162(5) Uani 1 1 d . . . . .
C3 C 0.2151(4) 0.47981(12) 0.7134(2) 0.0202(5) Uani 1 1 d . . . . .
H3 H 0.360079 0.478085 0.746900 0.024 Uiso 1 1 calc R U . . .
C8 C -0.1497(4) 0.30663(12) 0.37765(19) 0.0195(5) Uani 1 1 d . . . . .
H8A H -0.086957 0.320265 0.310223 0.023 Uiso 1 1 calc R U . . .
H8B H -0.312308 0.312300 0.370071 0.023 Uiso 1 1 calc R U . . .
C2 C 0.0744(4) 0.52921(12) 0.73914(19) 0.0194(5) Uani 1 1 d . . . . .
H2A H 0.124958 0.560418 0.789067 0.023 Uiso 1 1 calc R U . . .
C1 C -0.1440(4) 0.53258(12) 0.6905(2) 0.0192(5) Uani 1 1 d . . . . .
C10 C 0.2101(4) 0.16780(12) 0.4815(2) 0.0232(5) Uani 1 1 d . . . . .
H10A H 0.128903 0.160351 0.546554 0.028 Uiso 1 1 calc R U . . .
H10B H 0.370202 0.167654 0.503277 0.028 Uiso 1 1 calc R U . . .
C11 C 0.1615(5) 0.11252(13) 0.4028(2) 0.0302(6) Uani 1 1 d . . . . .
H11A H -0.000249 0.108920 0.386793 0.036 Uiso 1 1 calc R U . . .
H11B H 0.231304 0.120991 0.334768 0.036 Uiso 1 1 calc R U . . .
C12 C 0.2514(6) 0.05024(14) 0.4509(3) 0.0389(7) Uani 1 1 d . . . . .
H12A H 0.413208 0.052356 0.460336 0.058 Uiso 1 1 calc R U . . .
H12B H 0.208510 0.015527 0.402532 0.058 Uiso 1 1 calc R U . . .
H12C H 0.189817 0.043231 0.520529 0.058 Uiso 1 1 calc R U . . .

loop_
_atom_site_aniso_label
_atom_site_aniso_U_11
_atom_site_aniso_U_22
_atom_site_aniso_U_33
_atom_site_aniso_U_23
_atom_site_aniso_U_13
_atom_site_aniso_U_12
Cu1 0.01127(14) 0.01892(15) 0.01657(15) -0.00148(11) -0.00207(10) 0.00034(11)
S1 0.0121(3) 0.0300(3) 0.0171(3) 0.0058(2) -0.0018(2) 0.0013(2)
Cl1 0.0227(3) 0.0218(3) 0.0338(4) -0.0050(3) 0.0009(3) 0.0047(2)
O1 0.0141(8) 0.0205(9) 0.0267(9) -0.0051(7) -0.0049(7) 0.0009(7)
N2 0.0148(9) 0.0212(11) 0.0150(9) -0.0019(8) 0.0000(8) 0.0012(8)
N3 0.0125(9) 0.0243(11) 0.0227(11) -0.0026(9) -0.0009(8) 0.0010(8)
N1 0.0149(9) 0.0166(10) 0.0138(9) 0.0011(8) -0.0014(7) -0.0024(8)
C9 0.0149(11) 0.0230(13) 0.0176(11) -0.0023(10) -0.0023(9) -0.0001(9)
C7 0.0132(11) 0.0199(12) 0.0188(11) 0.0054(9) -0.0031(9) -0.0012(9)
C5 0.0151(11) 0.0160(11) 0.0160(11) 0.0033(9) 0.0008(9) -0.0024(9)
C6 0.0136(11) 0.0207(12) 0.0193(12) 0.0042(9) -0.0009(9) 0.0001(9)
C13 0.0184(11) 0.0164(11) 0.0141(11) -0.0004(9) 0.0031(9) 0.0013(9)
C4 0.0146(11) 0.0174(12) 0.0164(11) 0.0033(9) -0.0004(9) -0.0012(9)
C3 0.0165(11) 0.0202(12) 0.0231(12) 0.0015(10) -0.0045(10) -0.0014(9)
C8 0.0187(12) 0.0221(12) 0.0167(11) -0.0017(10) -0.0056(9) 0.0008(10)
C2 0.0227(12) 0.0177(12) 0.0175(12) 0.0010(9) -0.0018(10) -0.0024(9)
C1 0.0191(12) 0.0183(12) 0.0205(12) 0.0020(9) 0.0044(10) 0.0005(9)
C10 0.0231(13) 0.0220(13) 0.0240(13) -0.0035(10) -0.0029(10) 0.0061(10)
C11 0.0391(16) 0.0255(14) 0.0253(14) -0.0064(11) -0.0024(12) 0.0057(12)
C12 0.053(2) 0.0254(15) 0.0376(17) -0.0063(13) -0.0034(15) 0.0077(14)

loop_
_atom_type_symbol
_atom_type_description
_atom_type_scat_dispersion_real
_atom_type_scat_dispersion_imag
_atom_type_scat_source
C C 0.0033 0.0016 'International Tables Vol C Tables 4.2.6.8 and 6.1.1.4'
Cl Cl 0.1484 0.1585 'International Tables Vol C Tables 4.2.6.8 and 6.1.1.4'
Cu Cu 0.3201 1.2651 'International Tables Vol C Tables 4.2.6.8 and 6.1.1.4'
N N 0.0061 0.0033 'International Tables Vol C Tables 4.2.6.8 and 6.1.1.4'
O O 0.0106 0.0060 'International Tables Vol C Tables 4.2.6.8 and 6.1.1.4'
S S 0.1246 0.1234 'International Tables Vol C Tables 4.2.6.8 and 6.1.1.4'
H H 0.0000 0.0000 'International Tables Vol C Tables 4.2.6.8 and 6.1.1.4'

loop_
_geom_angle_atom_site_label_1
_geom_angle_atom_site_label_2
_geom_angle_atom_site_label_3
_geom_angle
_geom_angle_site_symmetry_1
_geom_angle_site_symmetry_3
_geom_angle_publ_flag
O1 Cu1 N1 92.34(7) . . ?
O1 Cu1 N3 88.16(8) . . ?
N1 Cu1 N3 175.09(9) . . ?
O1 Cu1 N2 171.55(8) . . ?
N1 Cu1 N2 84.42(8) . . ?
N3 Cu1 N2 94.41(8) . . ?
C4 O1 Cu1 125.27(14) . . ?
C10 N2 C9 112.56(19) . . ?
C10 N2 Cu1 116.81(14) . . ?
C9 N2 Cu1 107.07(14) . . ?
C10 N2 H2 106.6 . . ?
C9 N2 H2 106.6 . . ?
Cu1 N2 H2 106.6 . . ?
C13 N3 Cu1 164.0(2) . . ?
C7 N1 C8 120.34(19) . . ?
C7 N1 Cu1 125.56(16) . . ?
C8 N1 Cu1 113.67(15) . . ?
N2 C9 C8 108.48(19) . . ?
N2 C9 H9A 110.0 . . ?
C8 C9 H9A 110.0 . . ?
N2 C9 H9B 110.0 . . ?
C8 C9 H9B 110.0 . . ?
H9A C9 H9B 108.4 . . ?
N1 C7 C5 124.9(2) . . ?
N1 C7 H7 117.6 . . ?
C5 C7 H7 117.6 . . ?
C6 C5 C4 120.0(2) . . ?
C6 C5 C7 117.8(2) . . ?
C4 C5 C7 122.0(2) . . ?
C1 C6 C5 120.7(2) . . ?
C1 C6 H6 119.7 . . ?
C5 C6 H6 119.7 . . ?
N3 C13 S1 178.9(2) . . ?
O1 C4 C3 118.2(2) . . ?
O1 C4 C5 124.9(2) . . ?
C3 C4 C5 116.8(2) . . ?
C2 C3 C4 121.9(2) . . ?
C2 C3 H3 119.1 . . ?
C4 C3 H3 119.1 . . ?
N1 C8 C9 108.64(18) . . ?
N1 C8 H8A 110.0 . . ?
C9 C8 H8A 110.0 . . ?
N1 C8 H8B 110.0 . . ?
C9 C8 H8B 110.0 . . ?
H8A C8 H8B 108.3 . . ?
C3 C2 C1 120.1(2) . . ?
C3 C2 H2A 120.0 . . ?
C1 C2 H2A 120.0 . . ?
C6 C1 C2 120.5(2) . . ?
C6 C1 Cl1 121.01(19) . . ?
C2 C1 Cl1 118.46(19) . . ?
N2 C10 C11 115.3(2) . . ?
N2 C10 H10A 108.4 . . ?
C11 C10 H10A 108.4 . . ?
N2 C10 H10B 108.4 . . ?
C11 C10 H10B 108.4 . . ?
H10A C10 H10B 107.5 . . ?
C12 C11 C10 110.9(2) . . ?
C12 C11 H11A 109.5 . . ?
C10 C11 H11A 109.5 . . ?
C12 C11 H11B 109.5 . . ?
C10 C11 H11B 109.5 . . ?
H11A C11 H11B 108.1 . . ?
C11 C12 H12A 109.5 . . ?
C11 C12 H12B 109.5 . . ?
H12A C12 H12B 109.5 . . ?
C11 C12 H12C 109.5 . . ?
H12A C12 H12C 109.5 . . ?
H12B C12 H12C 109.5 . . ?

loop_
_geom_bond_atom_site_label_1
_geom_bond_atom_site_label_2
_geom_bond_distance
_geom_bond_site_symmetry_2
_geom_bond_publ_flag
Cu1 O1 1.9092(16) . ?
Cu1 N1 1.9372(19) . ?
Cu1 N3 1.9617(19) . ?
Cu1 N2 2.0501(19) . ?
S1 C13 1.639(2) . ?
Cl1 C1 1.749(3) . ?
O1 C4 1.301(3) . ?
N2 C10 1.481(3) . ?
N2 C9 1.486(3) . ?
N2 H2 0.9800 . ?
N3 C13 1.156(3) . ?
N1 C7 1.277(3) . ?
N1 C8 1.461(3) . ?
C9 C8 1.514(3) . ?
C9 H9A 0.9700 . ?
C9 H9B 0.9700 . ?
C7 C5 1.437(3) . ?
C7 H7 0.9300 . ?
C5 C6 1.412(3) . ?
C5 C4 1.427(3) . ?
C6 C1 1.364(3) . ?
C6 H6 0.9300 . ?
C4 C3 1.420(3) . ?
C3 C2 1.374(3) . ?
C3 H3 0.9300 . ?
C8 H8A 0.9700 . ?
C8 H8B 0.9700 . ?
C2 C1 1.393(3) . ?
C2 H2A 0.9300 . ?
C10 C11 1.519(3) . ?
C10 H10A 0.9700 . ?
C10 H10B 0.9700 . ?
C11 C12 1.510(4) . ?
C11 H11A 0.9700 . ?
C11 H11B 0.9700 . ?
C12 H12A 0.9600 . ?
C12 H12B 0.9600 . ?
C12 H12C 0.9600 . ?
